data_7054559
loop_
_publ_author_name
'Dar, Aijaz A.'
'Mallick, Abhijit'
'Murugavel, Ramaswamy'

_publ_section_title
;
 Synthetic strategies to achieve further-functionalised monoaryl phosphate
 primary building units: crystal structures and solid-state aggregation
 behavior
;
_journal_issue 2
_journal_name_full 'New J. Chem.'
_journal_page_first 1186
_journal_paper_doi 10.1039/C4NJ01614A
_journal_volume 39
_journal_year 2015
_chemical_formula_moiety 'C21 H27 O5 P'
_chemical_formula_sum 'C21 H27 O5 P'
_chemical_formula_weight 390.40
_chemical_name_systematic
;
 ?
;
_space_group_IT_number 2
_symmetry_cell_setting triclinic
_symmetry_space_group_name_Hall '-P 1'
_symmetry_space_group_name_H-M 'P -1'
_atom_sites_solution_hydrogens geom
_atom_sites_solution_primary direct
_atom_sites_solution_secondary difmap
_audit_creation_method SHELXL-97
_audit_update_record
;
2014-11-19 deposited with the CCDC.
2014-11-24 downloaded from the CCDC.
;
_cell_angle_alpha 79.175(12)
_cell_angle_beta 89.610(12)
_cell_angle_gamma 82.167(12)
_cell_formula_units_Z 2
_cell_length_a 6.690(2)
_cell_length_b 9.064(3)
_cell_length_c 17.502(5)
_cell_measurement_temperature 150(2)
_cell_volume 1032.5(5)
_computing_structure_refinement 'SHELXL-97 (Sheldrick, 1997)'
_diffrn_ambient_temperature 150(2)
_diffrn_measured_fraction_theta_full 0.981
_diffrn_measured_fraction_theta_max 0.981
_diffrn_radiation_monochromator graphite
_diffrn_radiation_source 'fine-focus sealed tube'
_diffrn_radiation_type MoK\a
_diffrn_radiation_wavelength 0.71075
_diffrn_reflns_av_R_equivalents 0.0194
_diffrn_reflns_av_unetI/netI 0.0226
_diffrn_reflns_limit_h_max 8
_diffrn_reflns_limit_h_min -8
_diffrn_reflns_limit_k_max 10
_diffrn_reflns_limit_k_min -10
_diffrn_reflns_limit_l_max 15
_diffrn_reflns_limit_l_min -21
_diffrn_reflns_number 7604
_diffrn_reflns_theta_full 25.50
_diffrn_reflns_theta_max 25.50
_diffrn_reflns_theta_min 2.79
_exptl_absorpt_coefficient_mu 0.161
_exptl_absorpt_correction_T_max 0.9685
_exptl_absorpt_correction_T_min 0.9685
_exptl_absorpt_correction_type multi-scan
_exptl_absorpt_process_details 'NUMABS (Rigaku, 1999)'
_exptl_crystal_colour Colorless
_exptl_crystal_density_diffrn 1.256
_exptl_crystal_density_method 'not measured'
_exptl_crystal_description Needle
_exptl_crystal_F_000 416
_exptl_crystal_size_max 0.24
_exptl_crystal_size_mid 0.11
_exptl_crystal_size_min 0.05
_refine_diff_density_max 0.637
_refine_diff_density_min -0.331
_refine_diff_density_rms 0.043
_refine_ls_extinction_method none
_refine_ls_goodness_of_fit_ref 1.078
_refine_ls_hydrogen_treatment mixed
_refine_ls_matrix_type full
_refine_ls_number_parameters 244
_refine_ls_number_reflns 3773
_refine_ls_number_restraints 0
_refine_ls_restrained_S_all 1.078
_refine_ls_R_factor_all 0.0421
_refine_ls_R_factor_gt 0.0398
_refine_ls_shift/su_max 0.000
_refine_ls_shift/su_mean 0.000
_refine_ls_structure_factor_coef Fsqd
_refine_ls_weighting_details 'calc w=1/[\s^2^(Fo^2^)+(0.0431P)^2^+0.6248P] where P=(Fo^2^+2Fc^2^)/3'
_refine_ls_weighting_scheme calc
_refine_ls_wR_factor_gt 0.0997
_refine_ls_wR_factor_ref 0.1014
_reflns_number_gt 3570
_reflns_number_total 3773
_reflns_threshold_expression >2sigma(I)
_cod_data_source_file c4nj01614a2.cif
_cod_data_source_block Compound6
_cod_depositor_comments
;
The following automatic conversions were performed:

'_exptl_absorpt_correction_type' value 'Multi-scan' changed to
'multi-scan' according to
/usr/data/users/saulius/crontab/automatic-downloads/rss-feeds/RSC/lib/dictionaries/cif_core.dic
dictionary named 'cif_core.dic' version 2.4.2 from 2011-04-26.

Automatic conversion script
Id: cif_fix_values 2935 2014-11-11 08:27:57Z andrius 

 Adding full bibliography for 7054554--7054560.cif.
;
_cod_original_sg_symbol_H-M P-1
_cod_database_code 7054559

loop_
_symmetry_equiv_pos_as_xyz
'x, y, z'
'-x, -y, -z'

loop_
_atom_site_label
_atom_site_type_symbol
_atom_site_fract_x
_atom_site_fract_y
_atom_site_fract_z
_atom_site_U_iso_or_equiv
_atom_site_adp_type
_atom_site_occupancy
_atom_site_symmetry_multiplicity
_atom_site_calc_flag
_atom_site_refinement_flags
P1 P 0.65730(6) 0.65148(5) 0.89864(2) 0.02107(13) Uani 1 1 d .
O2 O 0.8116(2) 0.51946(14) 0.90907(7) 0.0326(3) Uani 1 1 d .
O4 O 0.44061(18) 0.60691(14) 0.90960(7) 0.0304(3) Uani 1 1 d .
O3 O 0.68306(19) 0.76909(14) 0.95224(7) 0.0290(3) Uani 1 1 d .
O1 O 0.63556(16) 0.75762(12) 0.81486(6) 0.0200(2) Uani 1 1 d .
O5 O 1.7134(2) 1.35508(16) 0.47334(9) 0.0467(4) Uani 1 1 d .
C10 C 0.8174(2) 0.97227(18) 0.77853(9) 0.0194(3) Uani 1 1 d .
C11 C 0.7972(2) 0.82180(17) 0.77522(9) 0.0180(3) Uani 1 1 d .
C13 C 1.0680(2) 0.80697(17) 0.68634(9) 0.0200(3) Uani 1 1 d .
H13 H 1.1542 0.7511 0.6553 0.024 Uiso 1 1 calc R
C8 C 1.0954(2) 0.95645(18) 0.68772(9) 0.0200(3) Uani 1 1 d .
C12 C 0.9185(2) 0.73678(17) 0.72897(9) 0.0191(3) Uani 1 1 d .
C2 C 1.5615(3) 1.16131(19) 0.55548(9) 0.0237(4) Uani 1 1 d .
C5 C 1.2560(2) 1.02805(17) 0.64125(9) 0.0197(3) Uani 1 1 d .
C4 C 1.2251(3) 1.18243(18) 0.60542(9) 0.0229(3) Uani 1 1 d .
H4 H 1.0989 1.2418 0.6102 0.027 Uiso 1 1 calc R
C14 C 0.8943(3) 0.57430(18) 0.72281(9) 0.0228(4) Uani 1 1 d .
H14 H 0.7849 0.5415 0.7586 0.027 Uiso 1 1 calc R
C7 C 1.5931(3) 1.00896(19) 0.59079(9) 0.0239(4) Uani 1 1 d .
H7 H 1.7192 0.9496 0.5856 0.029 Uiso 1 1 calc R
C17 C 0.6803(3) 1.06865(18) 0.82685(9) 0.0231(4) Uani 1 1 d .
H17 H 0.5765 1.0068 0.8521 0.028 Uiso 1 1 calc R
C3 C 1.3761(3) 1.24848(19) 0.56334(9) 0.0240(4) Uani 1 1 d .
H3 H 1.3539 1.3528 0.5398 0.029 Uiso 1 1 calc R
C9 C 0.9681(2) 1.03633(18) 0.73406(9) 0.0207(3) Uani 1 1 d .
H9 H 0.9849 1.1383 0.7353 0.025 Uiso 1 1 calc R
C18 C 0.5722(3) 1.2102(2) 0.77574(11) 0.0316(4) Uani 1 1 d .
H18A H 0.4856 1.2692 0.8078 0.047 Uiso 1 1 calc R
H18B H 0.4893 1.1815 0.7365 0.047 Uiso 1 1 calc R
H18C H 0.6717 1.2716 0.7499 0.047 Uiso 1 1 calc R
C6 C 1.4420(2) 0.94288(19) 0.63344(9) 0.0220(3) Uani 1 1 d .
H6 H 1.4656 0.8388 0.6575 0.026 Uiso 1 1 calc R
C16 C 0.8327(3) 0.5638(2) 0.63987(11) 0.0305(4) Uani 1 1 d .
H16A H 0.8182 0.4585 0.6378 0.046 Uiso 1 1 calc R
H16B H 0.9367 0.5977 0.6036 0.046 Uiso 1 1 calc R
H16C H 0.7039 0.6285 0.6253 0.046 Uiso 1 1 calc R
C1 C 1.7237(3) 1.2267(2) 0.50883(10) 0.0308(4) Uani 1 1 d .
H1 H 1.8469 1.1619 0.5066 0.037 Uiso 1 1 calc R
C15 C 1.0904(3) 0.46912(19) 0.74947(12) 0.0339(4) Uani 1 1 d .
H15A H 1.0742 0.3649 0.7456 0.051 Uiso 1 1 calc R
H15B H 1.1214 0.4734 0.8036 0.051 Uiso 1 1 calc R
H15C H 1.2009 0.5018 0.7163 0.051 Uiso 1 1 calc R
C21 C 0.7499(3) 0.7171(2) 1.03302(10) 0.0335(4) Uani 1 1 d .
H21A H 0.7574 0.8048 1.0576 0.050 Uiso 1 1 calc R
H21B H 0.8834 0.6565 1.0350 0.050 Uiso 1 1 calc R
H21C H 0.6537 0.6548 1.0608 0.050 Uiso 1 1 calc R
C20 C 0.2629(3) 0.7195(3) 0.90452(12) 0.0394(5) Uani 1 1 d .
H20A H 0.1423 0.6686 0.9132 0.059 Uiso 1 1 calc R
H20B H 0.2537 0.7844 0.8528 0.059 Uiso 1 1 calc R
H20C H 0.2724 0.7818 0.9441 0.059 Uiso 1 1 calc R
C19 C 0.8063(3) 1.1101(2) 0.89150(11) 0.0353(4) Uani 1 1 d .
H19A H 0.8744 1.0171 0.9240 0.053 Uiso 1 1 calc R
H19B H 0.7171 1.1670 0.9237 0.053 Uiso 1 1 calc R
H19C H 0.9072 1.1725 0.8678 0.053 Uiso 1 1 calc R

loop_
_atom_site_aniso_label
_atom_site_aniso_U_11
_atom_site_aniso_U_22
_atom_site_aniso_U_33
_atom_site_aniso_U_23
_atom_site_aniso_U_13
_atom_site_aniso_U_12
P1 0.0203(2) 0.0221(2) 0.0197(2) -0.00034(16) 0.00125(16) -0.00425(16)
O2 0.0350(7) 0.0296(7) 0.0282(7) 0.0015(5) 0.0012(5) 0.0038(5)
O4 0.0249(7) 0.0349(7) 0.0302(7) 0.0022(5) 0.0031(5) -0.0111(5)
O3 0.0375(7) 0.0286(7) 0.0202(6) -0.0014(5) -0.0034(5) -0.0061(5)
O1 0.0183(6) 0.0217(6) 0.0196(6) -0.0016(4) 0.0019(4) -0.0044(4)
O5 0.0540(10) 0.0337(8) 0.0538(9) -0.0049(7) 0.0261(7) -0.0165(7)
C10 0.0199(8) 0.0195(8) 0.0186(7) -0.0041(6) -0.0014(6) -0.0009(6)
C11 0.0170(8) 0.0193(8) 0.0170(7) -0.0008(6) -0.0007(6) -0.0033(6)
C13 0.0206(8) 0.0188(8) 0.0199(8) -0.0040(6) 0.0023(6) 0.0000(6)
C8 0.0202(8) 0.0192(8) 0.0201(8) -0.0018(6) -0.0005(6) -0.0035(6)
C12 0.0211(8) 0.0171(8) 0.0183(7) -0.0018(6) -0.0021(6) -0.0019(6)
C2 0.0256(9) 0.0283(9) 0.0195(8) -0.0062(7) 0.0020(6) -0.0091(7)
C5 0.0225(8) 0.0193(8) 0.0183(7) -0.0047(6) 0.0006(6) -0.0048(6)
C4 0.0238(8) 0.0208(8) 0.0237(8) -0.0040(6) 0.0012(6) -0.0021(7)
C14 0.0277(9) 0.0178(8) 0.0241(8) -0.0053(6) 0.0056(7) -0.0057(7)
C7 0.0197(8) 0.0287(9) 0.0238(8) -0.0059(7) 0.0002(6) -0.0037(7)
C17 0.0326(9) 0.0200(8) 0.0191(8) -0.0071(6) 0.0075(7) -0.0072(7)
C3 0.0299(9) 0.0205(8) 0.0221(8) -0.0025(6) 0.0004(7) -0.0076(7)
C9 0.0234(8) 0.0169(8) 0.0227(8) -0.0049(6) 0.0018(6) -0.0048(6)
C18 0.0338(10) 0.0286(9) 0.0310(9) -0.0082(7) 0.0035(8) 0.0042(8)
C6 0.0228(8) 0.0216(8) 0.0216(8) -0.0030(6) -0.0010(6) -0.0041(6)
C16 0.0363(10) 0.0265(9) 0.0317(9) -0.0115(7) 0.0003(8) -0.0068(8)
C1 0.0325(10) 0.0344(10) 0.0287(9) -0.0085(8) 0.0073(7) -0.0128(8)
C15 0.0422(11) 0.0169(8) 0.0412(11) -0.0047(7) -0.0062(9) 0.0001(8)
C21 0.0411(11) 0.0393(11) 0.0197(8) -0.0025(7) -0.0042(8) -0.0079(9)
C20 0.0204(9) 0.0589(13) 0.0376(11) -0.0071(9) 0.0033(8) -0.0037(9)
C19 0.0399(11) 0.0388(11) 0.0299(10) -0.0162(8) -0.0014(8) -0.0012(8)

loop_
_atom_type_symbol
_atom_type_description
_atom_type_scat_dispersion_real
_atom_type_scat_dispersion_imag
_atom_type_scat_source
C C 0.0033 0.0016 'International Tables Vol C Tables 4.2.6.8 and 6.1.1.4'
H H 0.0000 0.0000 'International Tables Vol C Tables 4.2.6.8 and 6.1.1.4'
O O 0.0106 0.0060 'International Tables Vol C Tables 4.2.6.8 and 6.1.1.4'
P P 0.1023 0.0942 'International Tables Vol C Tables 4.2.6.8 and 6.1.1.4'

loop_
_geom_angle_atom_site_label_1
_geom_angle_atom_site_label_2
_geom_angle_atom_site_label_3
_geom_angle
O2 P1 O4 112.20(8)
O2 P1 O3 115.15(8)
O4 P1 O3 108.12(7)
O2 P1 O1 117.20(7)
O4 P1 O1 101.18(6)
O3 P1 O1 101.53(7)
C20 O4 P1 122.13(12)
C21 O3 P1 120.38(11)
C11 O1 P1 123.89(10)
C9 C10 C11 117.09(14)
C9 C10 C17 119.45(14)
C11 C10 C17 123.45(14)
C10 C11 C12 122.96(14)
C10 C11 O1 118.33(13)
C12 C11 O1 118.46(13)
C12 C13 C8 122.25(14)
C12 C13 H13 118.9
C8 C13 H13 118.9
C13 C8 C9 118.01(15)
C13 C8 C5 120.85(14)
C9 C8 C5 121.14(14)
C13 C12 C11 117.16(14)
C13 C12 C14 119.21(14)
C11 C12 C14 123.63(14)
C7 C2 C3 119.60(15)
C7 C2 C1 119.07(16)
C3 C2 C1 121.31(16)
C6 C5 C4 118.70(15)
C6 C5 C8 120.03(14)
C4 C5 C8 121.26(15)
C3 C4 C5 120.85(16)
C3 C4 H4 119.6
C5 C4 H4 119.6
C12 C14 C15 109.67(14)
C12 C14 C16 111.36(13)
C15 C14 C16 111.26(14)
C12 C14 H14 108.1
C15 C14 H14 108.1
C16 C14 H14 108.1
C6 C7 C2 120.59(16)
C6 C7 H7 119.7
C2 C7 H7 119.7
C18 C17 C10 111.12(13)
C18 C17 C19 110.75(15)
C10 C17 C19 109.84(15)
C18 C17 H17 108.3
C10 C17 H17 108.3
C19 C17 H17 108.3
C4 C3 C2 119.82(15)
C4 C3 H3 120.1
C2 C3 H3 120.1
C10 C9 C8 122.50(15)
C10 C9 H9 118.7
C8 C9 H9 118.7
C17 C18 H18A 109.5
C17 C18 H18B 109.5
H18A C18 H18B 109.5
C17 C18 H18C 109.5
H18A C18 H18C 109.5
H18B C18 H18C 109.5
C7 C6 C5 120.43(15)
C7 C6 H6 119.8
C5 C6 H6 119.8
C14 C16 H16A 109.5
C14 C16 H16B 109.5
H16A C16 H16B 109.5
C14 C16 H16C 109.5
H16A C16 H16C 109.5
H16B C16 H16C 109.5
O5 C1 C2 125.68(18)
O5 C1 H1 117.2
C2 C1 H1 117.2
C14 C15 H15A 109.5
C14 C15 H15B 109.5
H15A C15 H15B 109.5
C14 C15 H15C 109.5
H15A C15 H15C 109.5
H15B C15 H15C 109.5
O3 C21 H21A 109.5
O3 C21 H21B 109.5
H21A C21 H21B 109.5
O3 C21 H21C 109.5
H21A C21 H21C 109.5
H21B C21 H21C 109.5
O4 C20 H20A 109.5
O4 C20 H20B 109.5
H20A C20 H20B 109.5
O4 C20 H20C 109.5
H20A C20 H20C 109.5
H20B C20 H20C 109.5
C17 C19 H19A 109.5
C17 C19 H19B 109.5
H19A C19 H19B 109.5
C17 C19 H19C 109.5
H19A C19 H19C 109.5
H19B C19 H19C 109.5

loop_
_geom_bond_atom_site_label_1
_geom_bond_atom_site_label_2
_geom_bond_distance
P1 O2 1.4543(14)
P1 O4 1.5583(13)
P1 O3 1.5729(13)
P1 O1 1.5912(12)
O4 C20 1.449(2)
O3 C21 1.457(2)
O1 C11 1.4138(19)
O5 C1 1.205(2)
C10 C9 1.392(2)
C10 C11 1.401(2)
C10 C17 1.539(2)
C11 C12 1.401(2)
C13 C12 1.395(2)
C13 C8 1.396(2)
C13 H13 0.9500
C8 C9 1.397(2)
C8 C5 1.489(2)
C12 C14 1.527(2)
C2 C7 1.391(2)
C2 C3 1.398(2)
C2 C1 1.475(2)
C5 C6 1.392(2)
C5 C4 1.410(2)
C4 C3 1.382(2)
C4 H4 0.9500
C14 C15 1.532(2)
C14 C16 1.535(2)
C14 H14 1.0000
C7 C6 1.387(2)
C7 H7 0.9500
C17 C18 1.515(2)
C17 C19 1.547(2)
C17 H17 1.0000
C3 H3 0.9500
C9 H9 0.9500
C18 H18A 0.9800
C18 H18B 0.9800
C18 H18C 0.9800
C6 H6 0.9500
C16 H16A 0.9800
C16 H16B 0.9800
C16 H16C 0.9800
C1 H1 0.9500
C15 H15A 0.9800
C15 H15B 0.9800
C15 H15C 0.9800
C21 H21A 0.9800
C21 H21B 0.9800
C21 H21C 0.9800
C20 H20A 0.9800
C20 H20B 0.9800
C20 H20C 0.9800
C19 H19A 0.9800
C19 H19B 0.9800
C19 H19C 0.9800

loop_
_geom_torsion_atom_site_label_1
_geom_torsion_atom_site_label_2
_geom_torsion_atom_site_label_3
_geom_torsion_atom_site_label_4
_geom_torsion
O2 P1 O4 C20 177.94(13)
O3 P1 O4 C20 49.87(15)
O1 P1 O4 C20 -56.34(14)
O2 P1 O3 C21 -39.50(16)
O4 P1 O3 C21 86.86(14)
O1 P1 O3 C21 -167.18(13)
O2 P1 O1 C11 -53.85(14)
O4 P1 O1 C11 -176.16(11)
O3 P1 O1 C11 72.49(12)
C9 C10 C11 C12 -0.9(2)
C17 C10 C11 C12 177.77(14)
C9 C10 C11 O1 -175.09(13)
C17 C10 C11 O1 3.6(2)
P1 O1 C11 C10 -98.54(15)
P1 O1 C11 C12 87.03(16)
C12 C13 C8 C9 0.4(2)
C12 C13 C8 C5 -179.75(14)
C8 C13 C12 C11 -1.2(2)
C8 C13 C12 C14 178.40(14)
C10 C11 C12 C13 1.5(2)
O1 C11 C12 C13 175.70(13)
C10 C11 C12 C14 -178.09(14)
O1 C11 C12 C14 -3.9(2)
C13 C8 C5 C6 -37.4(2)
C9 C8 C5 C6 142.46(16)
C13 C8 C5 C4 143.54(16)
C9 C8 C5 C4 -36.6(2)
C6 C5 C4 C3 0.0(2)
C8 C5 C4 C3 179.03(15)
C13 C12 C14 C15 60.01(19)
C11 C12 C14 C15 -120.37(17)
C13 C12 C14 C16 -63.6(2)
C11 C12 C14 C16 116.03(17)
C3 C2 C7 C6 0.2(2)
C1 C2 C7 C6 -178.37(15)
C9 C10 C17 C18 57.6(2)
C11 C10 C17 C18 -121.07(17)
C9 C10 C17 C19 -65.31(19)
C11 C10 C17 C19 116.03(18)
C5 C4 C3 C2 0.5(2)
C7 C2 C3 C4 -0.6(2)
C1 C2 C3 C4 177.91(15)
C11 C10 C9 C8 0.0(2)
C17 C10 C9 C8 -178.76(15)
C13 C8 C9 C10 0.3(2)
C5 C8 C9 C10 -179.59(14)
C2 C7 C6 C5 0.3(2)
C4 C5 C6 C7 -0.4(2)
C8 C5 C6 C7 -179.47(14)
C7 C2 C1 O5 177.47(18)
C3 C2 C1 O5 -1.1(3)
